data_4342771
loop_
_publ_author_name
'Forni\'es, Juan'
'Gim\'enez, Nora'
'Ib\'a\~nez, Susana'
'Lalinde, Elena'
'Mart\'in, Antonio'
'Moreno, M. Teresa'

_publ_section_title
;
 An Extended Chain and Trinuclear Complexes Based on Pt(II)-M (M = Tl(I),
 Pb(II)) Bonds: Contrasting Photophysical Behavior.
;
_journal_issue 9
_journal_name_full 'Inorganic chemistry'
_journal_page_first 4351
_journal_page_last 4363
_journal_paper_doi 10.1021/acs.inorgchem.5b00083
_journal_volume 54
_journal_year 2015
_chemical_formula_sum 'C67 H54 Cl2 F20 N3 Pt2 Tl'
_chemical_formula_weight 1946.58
_chemical_name_systematic
; 
 ? 
;
_space_group_IT_number 14
_symmetry_cell_setting monoclinic
_symmetry_space_group_name_Hall '-P 2ybc'
_symmetry_space_group_name_H-M 'P 1 21/c 1'
_atom_sites_solution_hydrogens geom
_atom_sites_solution_primary direct
_atom_sites_solution_secondary difmap
_audit_creation_method SHELXL-97
_cell_angle_alpha 90.00
_cell_angle_beta 101.7014(15)
_cell_angle_gamma 90.00
_cell_formula_units_Z 4
_cell_length_a 13.6874(2)
_cell_length_b 19.5947(3)
_cell_length_c 24.0397(4)
_cell_measurement_reflns_used 33632
_cell_measurement_temperature 100(2)
_cell_measurement_theta_max 28.7526
_cell_measurement_theta_min 3.7253
_cell_volume 6313.47(17)
_computing_cell_refinement
;
CrysAlis RED, Oxford Diffraction Ltd.,
Version 1.171.32.24 (release 21-04-2008 CrysAlis171 .NET)
(compiled Apr 21 2008,18:23:10)
;
_computing_data_collection
;
CrysAlis CCD, Oxford Diffraction Ltd.,
Version 1.171.32.24 (release 21-04-2008 CrysAlis171 .NET)
(compiled Apr 21 2008,18:23:10)
;
_computing_data_reduction
;
CrysAlis RED, Oxford Diffraction Ltd.,
Version 1.171.32.24 (release 21-04-2008 CrysAlis171 .NET)
(compiled Apr 21 2008,18:23:10)
;
_computing_structure_refinement 'SHELXL-97 (Sheldrick, 1997)'
_computing_structure_solution 'SHELXS-97 (Sheldrick, 1990)'
_diffrn_ambient_temperature 100(2)
_diffrn_detector_area_resol_mean 16.0655
_diffrn_measured_fraction_theta_full 0.995
_diffrn_measured_fraction_theta_max 0.890
_diffrn_measurement_details
;
  1 omega  -44.00    7.00   1.0000   10.0000
omega____ theta____ kappa____ phi______ omega'___ theta'___ frames
    -      -19.8053  -45.0000   90.0000    0.0000    0.0000 51

  2 omega  -53.00    2.00   1.0000   10.0000
omega____ theta____ kappa____ phi______ omega'___ theta'___ frames
    -      -19.8053   77.0000  240.0000    0.0000    0.0000 55

  3 omega  -92.00  -40.00   1.0000   10.0000
omega____ theta____ kappa____ phi______ omega'___ theta'___ frames
    -      -19.8053  -45.0000  330.0000    0.0000    0.0000 52

  4 omega    1.00   53.00   1.0000   10.0000
omega____ theta____ kappa____ phi______ omega'___ theta'___ frames
    -      -19.8053   45.0000   90.0000    0.0000    0.0000 52

  5 omega  -41.00   13.00   1.0000   10.0000
omega____ theta____ kappa____ phi______ omega'___ theta'___ frames
    -      -19.8053  -77.0000  240.0000    0.0000    0.0000 54

  6 omega  -53.00   -1.00   1.0000   10.0000
omega____ theta____ kappa____ phi______ omega'___ theta'___ frames
    -       22.2271    0.0000   60.0000    0.0000    0.0000 52

  7 omega   -5.00   47.00   1.0000   10.0000
omega____ theta____ kappa____ phi______ omega'___ theta'___ frames
    -       22.2271   45.0000  210.0000    0.0000    0.0000 52

  8 omega  -95.00   55.00   1.0000   10.0000
omega____ theta____ kappa____ phi______ omega'___ theta'___ frames
    -      -19.8053    0.0000    0.0000    0.0000    0.0000 150

  9 omega  -95.00   -2.00   1.0000   10.0000
omega____ theta____ kappa____ phi______ omega'___ theta'___ frames
    -      -19.8053    0.0000  330.0000    0.0000    0.0000 93

;
_diffrn_measurement_device_type 'Oxford Diffraction Xcalibur'
_diffrn_measurement_method 'w scans'
_diffrn_orient_matrix_UB_11 0.0384188734
_diffrn_orient_matrix_UB_12 -0.0053159377
_diffrn_orient_matrix_UB_13 -0.0153048442
_diffrn_orient_matrix_UB_21 0.0194065429
_diffrn_orient_matrix_UB_22 -0.0268132567
_diffrn_orient_matrix_UB_23 0.0187761884
_diffrn_orient_matrix_UB_31 -0.0305771691
_diffrn_orient_matrix_UB_32 -0.0236409065
_diffrn_orient_matrix_UB_33 -0.0178562023
_diffrn_radiation_monochromator graphite
_diffrn_radiation_source 'Enhance (Mo) X-ray Source'
_diffrn_radiation_type MoK\a
_diffrn_radiation_wavelength 0.71073
_diffrn_reflns_av_R_equivalents 0.0490
_diffrn_reflns_av_sigmaI/netI 0.0489
_diffrn_reflns_limit_h_max 17
_diffrn_reflns_limit_h_min -18
_diffrn_reflns_limit_k_max 25
_diffrn_reflns_limit_k_min -26
_diffrn_reflns_limit_l_max 32
_diffrn_reflns_limit_l_min -32
_diffrn_reflns_number 67324
_diffrn_reflns_theta_full 25.00
_diffrn_reflns_theta_max 28.85
_diffrn_reflns_theta_min 3.74
_exptl_absorpt_coefficient_mu 7.156
_exptl_absorpt_correction_T_max 0.3020
_exptl_absorpt_correction_T_min 0.1826
_exptl_absorpt_correction_type multi-scan
_exptl_absorpt_process_details
;
CrysAlis RED, Oxford Diffraction Ltd.,
Version 1.171.32.24 (release 21-04-2008 CrysAlis171 .NET)
(compiled Apr 21 2008,18:23:10)
Empirical absorption correction using spherical harmonics,
 implemented in SCALE3 ABSPACK scaling algorithm.
;
_exptl_crystal_colour 'orange yellow'
_exptl_crystal_density_diffrn 2.048
_exptl_crystal_density_method 'not measured'
_exptl_crystal_description block
_exptl_crystal_F_000 3712
_exptl_crystal_size_max 0.36
_exptl_crystal_size_mid 0.32
_exptl_crystal_size_min 0.22
_refine_diff_density_max 2.741
_refine_diff_density_min -1.929
_refine_diff_density_rms 0.176
_refine_ls_extinction_method none
_refine_ls_goodness_of_fit_ref 1.016
_refine_ls_hydrogen_treatment constr
_refine_ls_matrix_type full
_refine_ls_number_parameters 862
_refine_ls_number_reflns 14747
_refine_ls_number_restraints 16
_refine_ls_restrained_S_all 1.016
_refine_ls_R_factor_all 0.0580
_refine_ls_R_factor_gt 0.0378
_refine_ls_shift/su_max 0.002
_refine_ls_shift/su_mean 0.000
_refine_ls_structure_factor_coef Fsqd
_refine_ls_weighting_details 'calc w=1/[\s^2^(Fo^2^)+(0.0414P)^2^+18.3344P] where P=(Fo^2^+2Fc^2^)/3'
_refine_ls_weighting_scheme calc
_refine_ls_wR_factor_gt 0.0788
_refine_ls_wR_factor_ref 0.0830
_reflns_number_gt 11461
_reflns_number_total 14747
_reflns_threshold_expression >2sigma(I)
_cod_data_source_file ic5b00083_si_002.cif
_cod_data_source_block 2b
_cod_depositor_comments 'Adding full bibliography for 4342769--4342773.cif.'
_cod_original_sg_symbol_H-M P2(1)/c
_cod_database_code 4342771

loop_
_symmetry_equiv_pos_as_xyz
'x, y, z'
'-x, y+1/2, -z+1/2'
'-x, -y, -z'
'x, -y-1/2, z-1/2'

loop_
_atom_site_label
_atom_site_type_symbol
_atom_site_fract_x
_atom_site_fract_y
_atom_site_fract_z
_atom_site_U_iso_or_equiv
_atom_site_adp_type
_atom_site_occupancy
_atom_site_symmetry_multiplicity
_atom_site_calc_flag
_atom_site_refinement_flags
_atom_site_disorder_assembly
_atom_site_disorder_group
Pt1 Pt -0.058238(15) -0.122459(10) 0.771548(9) 0.01302(5) Uani 1 1 d . . .
Pt2 Pt -0.361204(15) -0.146969(10) 0.579852(9) 0.01270(5) Uani 1 1 d . . .
Tl Tl -0.185602(16) -0.103977(11) 0.659174(9) 0.01950(6) Uani 1 1 d . . .
F1 F -0.2244(3) -0.00060(18) 0.73523(14) 0.0292(8) Uani 1 1 d . . .
F2 F -0.3012(3) 0.08669(19) 0.79834(17) 0.0388(10) Uani 1 1 d . . .
F3 F -0.2348(3) 0.09231(19) 0.91318(16) 0.0403(10) Uani 1 1 d . . .
F4 F -0.0903(3) 0.0042(2) 0.96330(14) 0.0366(10) Uani 1 1 d . . .
F5 F -0.0168(2) -0.08900(19) 0.90190(14) 0.0276(8) Uani 1 1 d . . .
F6 F -0.0046(2) -0.25497(18) 0.85264(15) 0.0281(8) Uani 1 1 d . . .
F7 F -0.1164(3) -0.33762(19) 0.90281(16) 0.0357(9) Uani 1 1 d . . .
F8 F -0.3176(3) -0.3232(2) 0.88259(16) 0.0387(10) Uani 1 1 d . . .
F9 F -0.4074(3) -0.2240(2) 0.81089(16) 0.0346(9) Uani 1 1 d . . .
F10 F -0.2975(2) -0.14055(17) 0.76002(14) 0.0228(7) Uani 1 1 d . . .
F11 F -0.4646(2) -0.26056(18) 0.49206(15) 0.0283(8) Uani 1 1 d . . .
F12 F -0.3931(3) -0.3561(2) 0.4317(2) 0.0485(12) Uani 1 1 d . . .
F13 F -0.1955(3) -0.3745(2) 0.44203(18) 0.0413(10) Uani 1 1 d . . .
F14 F -0.0655(3) -0.2947(2) 0.51434(19) 0.0408(10) Uani 1 1 d . . .
F15 F -0.1320(3) -0.19560(19) 0.57263(17) 0.0336(9) Uani 1 1 d . . .
F16 F -0.2368(2) -0.25215(16) 0.67178(14) 0.0210(7) Uani 1 1 d . . .
F17 F -0.2964(3) -0.34969(17) 0.73483(14) 0.0273(8) Uani 1 1 d . . .
F18 F -0.4930(3) -0.37336(17) 0.72953(15) 0.0289(8) Uani 1 1 d . . .
F19 F -0.6312(2) -0.29899(17) 0.65622(16) 0.0292(8) Uani 1 1 d . . .
F20 F -0.5751(2) -0.20181(16) 0.59272(14) 0.0207(7) Uani 1 1 d . . .
N1 N 0.0153(3) -0.1912(2) 0.72788(19) 0.0163(10) Uani 1 1 d . . .
N2 N -0.3335(3) -0.0662(2) 0.52943(19) 0.0178(10) Uani 1 1 d . . .
C1 C -0.1163(4) -0.0503(3) 0.8151(2) 0.0171(12) Uani 1 1 d . . .
C2 C -0.1883(4) -0.0029(3) 0.7921(2) 0.0168(12) Uani 1 1 d . . .
C3 C -0.2291(5) 0.0440(3) 0.8236(3) 0.0237(13) Uani 1 1 d . . .
C4 C -0.1967(5) 0.0464(3) 0.8815(3) 0.0262(14) Uani 1 1 d . . .
C5 C -0.1233(4) 0.0017(3) 0.9071(2) 0.0224(13) Uani 1 1 d . . .
C6 C -0.0864(4) -0.0453(3) 0.8736(2) 0.0179(12) Uani 1 1 d . . .
C7 C -0.1452(4) -0.1931(3) 0.8039(2) 0.0152(11) Uani 1 1 d . . .
C8 C -0.1051(4) -0.2452(3) 0.8403(2) 0.0189(12) Uani 1 1 d . . .
C9 C -0.1600(5) -0.2879(3) 0.8674(2) 0.0221(13) Uani 1 1 d . . .
C10 C -0.2620(5) -0.2810(3) 0.8574(3) 0.0239(13) Uani 1 1 d . . .
C11 C -0.3066(4) -0.2303(3) 0.8212(3) 0.0232(13) Uani 1 1 d . . .
C12 C -0.2485(4) -0.1887(3) 0.7956(2) 0.0188(12) Uani 1 1 d . . .
C13 C -0.3022(4) -0.2217(3) 0.5352(2) 0.0145(11) Uani 1 1 d . . .
C14 C -0.3630(4) -0.2655(3) 0.4989(3) 0.0223(13) Uani 1 1 d . . .
C15 C -0.3313(5) -0.3157(3) 0.4677(3) 0.0285(15) Uani 1 1 d . . .
C16 C -0.2300(5) -0.3256(3) 0.4726(3) 0.0256(14) Uani 1 1 d . . .
C17 C -0.1641(4) -0.2844(3) 0.5084(3) 0.0226(13) Uani 1 1 d . . .
C18 C -0.2026(4) -0.2340(3) 0.5387(2) 0.0196(12) Uani 1 1 d . . .
C19 C -0.4029(4) -0.2210(3) 0.6290(2) 0.0138(11) Uani 1 1 d . . .
C20 C -0.3370(4) -0.2616(3) 0.6659(2) 0.0175(12) Uani 1 1 d . . .
C21 C -0.3645(4) -0.3118(3) 0.6994(2) 0.0201(12) Uani 1 1 d . . .
C22 C -0.4647(4) -0.3248(3) 0.6966(2) 0.0195(12) Uani 1 1 d . . .
C23 C -0.5341(4) -0.2868(3) 0.6602(2) 0.0177(12) Uani 1 1 d . . .
C24 C -0.5012(4) -0.2368(3) 0.6279(2) 0.0161(11) Uani 1 1 d . . .
C25 C -0.0035(4) -0.2579(3) 0.7176(2) 0.0191(12) Uani 1 1 d . . .
H25 H -0.0562 -0.2789 0.7317 0.023 Uiso 1 1 calc R . .
C26 C 0.0521(4) -0.2972(3) 0.6869(3) 0.0237(13) Uani 1 1 d . . .
H26 H 0.0366 -0.3441 0.6803 0.028 Uiso 1 1 calc R . .
C27 C 0.1291(4) -0.2685(3) 0.6662(3) 0.0241(13) Uani 1 1 d . . .
H27 H 0.1671 -0.2954 0.6454 0.029 Uiso 1 1 calc R . .
C28 C 0.1509(4) -0.1995(3) 0.6760(2) 0.0172(12) Uani 1 1 d . . .
C29 C 0.2312(4) -0.1642(3) 0.6582(3) 0.0234(13) Uani 1 1 d . . .
H29 H 0.2739 -0.1886 0.6386 0.028 Uiso 1 1 calc R . .
C30 C 0.2471(4) -0.0967(3) 0.6689(2) 0.0212(12) Uani 1 1 d . . .
H30 H 0.3016 -0.0752 0.6571 0.025 Uiso 1 1 calc R . .
C31 C 0.1847(4) -0.0568(3) 0.6974(2) 0.0170(12) Uani 1 1 d . . .
C32 C 0.1937(4) 0.0139(3) 0.7055(2) 0.0206(12) Uani 1 1 d . . .
H32 H 0.2462 0.0381 0.6938 0.025 Uiso 1 1 calc R . .
C33 C 0.1262(4) 0.0480(3) 0.7304(2) 0.0208(12) Uani 1 1 d . . .
H33 H 0.1318 0.0961 0.7349 0.025 Uiso 1 1 calc R . .
C34 C 0.0488(4) 0.0134(3) 0.7494(2) 0.0189(12) Uani 1 1 d . . .
H34 H 0.0029 0.0387 0.7661 0.023 Uiso 1 1 calc R . .
C35 C 0.0382(4) -0.0570(3) 0.7442(2) 0.0122(11) Uani 1 1 d . . .
C36 C 0.1058(4) -0.0905(3) 0.7166(2) 0.0137(11) Uani 1 1 d . . .
C37 C 0.0920(4) -0.1616(3) 0.7068(2) 0.0148(11) Uani 1 1 d . . .
C38 C -0.2826(4) -0.0665(3) 0.4865(2) 0.0183(12) Uani 1 1 d . . .
H38 H -0.2521 -0.1076 0.4778 0.022 Uiso 1 1 calc R . .
C39 C -0.2740(4) -0.0077(3) 0.4547(2) 0.0205(12) Uani 1 1 d . . .
H39 H -0.2383 -0.0095 0.4247 0.025 Uiso 1 1 calc R . .
C40 C -0.3167(4) 0.0522(3) 0.4666(2) 0.0200(12) Uani 1 1 d . . .
H40 H -0.3118 0.0918 0.4445 0.024 Uiso 1 1 calc R . .
C41 C -0.3680(4) 0.0550(3) 0.5117(2) 0.0167(11) Uani 1 1 d . . .
C42 C -0.4163(4) 0.1150(3) 0.5276(2) 0.0189(12) Uani 1 1 d . . .
H42 H -0.4167 0.1557 0.5061 0.023 Uiso 1 1 calc R . .
C43 C -0.4614(4) 0.1143(3) 0.5730(2) 0.0193(12) Uani 1 1 d . . .
H43 H -0.4911 0.1549 0.5834 0.023 Uiso 1 1 calc R . .
C44 C -0.4650(4) 0.0536(3) 0.6055(2) 0.0160(11) Uani 1 1 d . . .
C45 C -0.5085(4) 0.0512(3) 0.6541(2) 0.0184(12) Uani 1 1 d . . .
H45 H -0.5376 0.0910 0.6665 0.022 Uiso 1 1 calc R . .
C46 C -0.5083(4) -0.0092(3) 0.6834(2) 0.0193(12) Uani 1 1 d . . .
H46 H -0.5367 -0.0105 0.7164 0.023 Uiso 1 1 calc R . .
C47 C -0.4667(4) -0.0689(3) 0.6655(2) 0.0182(12) Uani 1 1 d . . .
H47 H -0.4678 -0.1100 0.6864 0.022 Uiso 1 1 calc R . .
C48 C -0.4237(4) -0.0692(2) 0.6175(2) 0.0106(10) Uani 1 1 d . . .
C49 C -0.4223(4) -0.0069(3) 0.5897(2) 0.0143(11) Uani 1 1 d . . .
C50 C -0.3745(4) -0.0054(3) 0.5419(2) 0.0126(11) Uani 1 1 d . . .
N3 N 0.7076(4) 0.1141(3) 0.1063(2) 0.0250(11) Uani 1 1 d . . .
C51 C 0.7173(5) 0.1620(3) 0.1569(3) 0.0281(14) Uani 1 1 d . . .
H51A H 0.7178 0.1344 0.1914 0.034 Uiso 1 1 calc R . .
H51B H 0.7824 0.1857 0.1619 0.034 Uiso 1 1 calc R . .
C52 C 0.6357(5) 0.2153(4) 0.1523(3) 0.0393(18) Uani 1 1 d . . .
H52A H 0.6243 0.2365 0.1141 0.047 Uiso 1 1 calc R . .
H52B H 0.5728 0.1930 0.1567 0.047 Uiso 1 1 calc R . .
C53 C 0.6627(6) 0.2703(4) 0.1970(3) 0.046(2) Uani 1 1 d . . .
H53A H 0.6835 0.2483 0.2346 0.055 Uiso 1 1 calc R . .
H53B H 0.6026 0.2980 0.1980 0.055 Uiso 1 1 calc R . .
C54 C 0.7454(6) 0.3171(4) 0.1869(3) 0.050(2) Uani 1 1 d . . .
H54A H 0.7597 0.3510 0.2175 0.075 Uiso 1 1 calc R . .
H54B H 0.7244 0.3404 0.1504 0.075 Uiso 1 1 calc R . .
H54C H 0.8055 0.2902 0.1864 0.075 Uiso 1 1 calc R . .
C55 C 0.7128(4) 0.1542(3) 0.0524(3) 0.0240(13) Uani 1 1 d . . .
H55A H 0.7156 0.1212 0.0215 0.029 Uiso 1 1 calc R . .
H55B H 0.6503 0.1807 0.0411 0.029 Uiso 1 1 calc R . .
C56 C 0.8006(4) 0.2031(3) 0.0569(2) 0.0226(13) Uani 1 1 d . . .
H56A H 0.7950 0.2397 0.0845 0.027 Uiso 1 1 calc R . .
H56B H 0.8638 0.1782 0.0707 0.027 Uiso 1 1 calc R . .
C57 C 0.8010(5) 0.2342(3) -0.0009(3) 0.0321(15) Uani 1 1 d . . .
H57A H 0.8221 0.1990 -0.0256 0.039 Uiso 1 1 calc R . .
H57B H 0.7323 0.2484 -0.0185 0.039 Uiso 1 1 calc R . .
C58 C 0.8697(5) 0.2951(3) 0.0021(3) 0.0319(15) Uani 1 1 d . . .
H58A H 0.8670 0.3131 -0.0362 0.048 Uiso 1 1 calc R . .
H58B H 0.9382 0.2812 0.0187 0.048 Uiso 1 1 calc R . .
H58C H 0.8484 0.3306 0.0258 0.048 Uiso 1 1 calc R . .
C59 C 0.7934(4) 0.0628(3) 0.1198(3) 0.0228(13) Uani 1 1 d . . .
H59A H 0.8565 0.0884 0.1318 0.027 Uiso 1 1 calc R . .
H59B H 0.7838 0.0346 0.1524 0.027 Uiso 1 1 calc R . .
C60 C 0.8043(5) 0.0157(3) 0.0715(3) 0.0287(14) Uani 1 1 d . . .
H60A H 0.8388 0.0402 0.0450 0.034 Uiso 1 1 calc R . .
H60B H 0.7373 0.0025 0.0502 0.034 Uiso 1 1 calc R . .
C61 C 0.8630(5) -0.0482(3) 0.0929(3) 0.0271(14) Uani 1 1 d . . .
H61A H 0.8878 -0.0694 0.0611 0.033 Uiso 1 1 calc R . .
H61B H 0.9218 -0.0350 0.1222 0.033 Uiso 1 1 calc R . .
C62 C 0.8033(5) -0.1003(3) 0.1178(3) 0.0320(15) Uani 1 1 d . . .
H62A H 0.8454 -0.1399 0.1310 0.048 Uiso 1 1 calc R . .
H62B H 0.7460 -0.1147 0.0888 0.048 Uiso 1 1 calc R . .
H62C H 0.7795 -0.0801 0.1499 0.048 Uiso 1 1 calc R . .
C63 C 0.6078(5) 0.0778(4) 0.0948(3) 0.0375(17) Uani 1 1 d . B .
H63A H 0.6053 0.0477 0.0614 0.045 Uiso 1 1 calc R . .
H63B H 0.5548 0.1125 0.0842 0.045 Uiso 1 1 calc R . .
C64 C 0.5831(5) 0.0346(4) 0.1433(3) 0.049(2) Uani 1 1 d D . .
H64A H 0.5683 0.0642 0.1739 0.059 Uiso 1 1 calc R A 1
H64B H 0.6400 0.0045 0.1595 0.059 Uiso 1 1 calc R A 1
C65 C 0.4906(6) -0.0085(5) 0.1170(5) 0.033(2) Uani 0.60 1 d PDU B 1
H65A H 0.4395 0.0235 0.0968 0.039 Uiso 0.60 1 calc PR B 1
H65B H 0.4639 -0.0280 0.1489 0.039 Uiso 0.60 1 calc PR B 1
C66 C 0.4987(10) -0.0675(6) 0.0758(5) 0.044(3) Uani 0.60 1 d PDU B 1
H66A H 0.4336 -0.0897 0.0644 0.066 Uiso 0.60 1 calc PR B 1
H66B H 0.5478 -0.1008 0.0947 0.066 Uiso 0.60 1 calc PR B 1
H66C H 0.5200 -0.0495 0.0421 0.066 Uiso 0.60 1 calc PR B 1
C65' C 0.4758(6) 0.0086(9) 0.1390(7) 0.033(2) Uani 0.40 1 d PD B 2
H65C H 0.4669 -0.0144 0.1743 0.039 Uiso 0.40 1 calc PR B 2
H65D H 0.4260 0.0456 0.1293 0.039 Uiso 0.40 1 calc PR B 2
C66' C 0.4720(16) -0.0420(10) 0.0897(8) 0.044(3) Uani 0.40 1 d PD B 2
H66D H 0.4063 -0.0639 0.0810 0.066 Uiso 0.40 1 calc PR B 2
H66E H 0.5238 -0.0768 0.1005 0.066 Uiso 0.40 1 calc PR B 2
H66F H 0.4834 -0.0174 0.0561 0.066 Uiso 0.40 1 calc PR B 2
C67 C 0.0276(7) -0.0323(4) 0.4189(4) 0.064(3) Uani 1 1 d . . .
H67A H -0.0352 -0.0470 0.3935 0.076 Uiso 1 1 calc R . .
H67B H 0.0334 -0.0577 0.4550 0.076 Uiso 1 1 calc R . .
Cl1 Cl 0.01814(15) 0.05336(10) 0.43290(8) 0.0484(5) Uani 1 1 d . . .
Cl2 Cl 0.12703(15) -0.05553(10) 0.38775(10) 0.0511(5) Uani 1 1 d . . .

loop_
_atom_site_aniso_label
_atom_site_aniso_U_11
_atom_site_aniso_U_22
_atom_site_aniso_U_33
_atom_site_aniso_U_23
_atom_site_aniso_U_13
_atom_site_aniso_U_12
Pt1 0.01339(10) 0.01316(10) 0.01322(10) -0.00022(8) 0.00440(7) 0.00007(8)
Pt2 0.01559(10) 0.01099(10) 0.01225(10) 0.00048(8) 0.00454(8) 0.00092(8)
Tl 0.02251(12) 0.01957(11) 0.01461(11) -0.00078(9) -0.00048(8) -0.00223(8)
F1 0.042(2) 0.0286(19) 0.0154(18) -0.0018(15) 0.0017(15) 0.0149(16)
F2 0.050(2) 0.031(2) 0.039(2) 0.0041(18) 0.0181(19) 0.0227(18)
F3 0.065(3) 0.029(2) 0.034(2) -0.0144(18) 0.027(2) 0.0061(19)
F4 0.045(2) 0.054(3) 0.0127(18) -0.0104(18) 0.0088(17) -0.0049(19)
F5 0.0223(18) 0.039(2) 0.0198(18) 0.0025(16) 0.0012(14) 0.0032(15)
F6 0.0221(18) 0.032(2) 0.030(2) 0.0094(16) 0.0045(15) 0.0086(15)
F7 0.043(2) 0.028(2) 0.034(2) 0.0158(17) 0.0037(18) 0.0006(17)
F8 0.045(2) 0.039(2) 0.035(2) 0.0078(19) 0.0153(18) -0.0209(19)
F9 0.0166(18) 0.050(2) 0.039(2) -0.0012(19) 0.0105(16) -0.0080(16)
F10 0.0193(17) 0.0265(18) 0.0213(18) 0.0048(15) 0.0013(14) 0.0033(14)
F11 0.0127(17) 0.033(2) 0.037(2) -0.0076(17) 0.0002(15) 0.0028(14)
F12 0.033(2) 0.046(3) 0.064(3) -0.036(2) 0.005(2) -0.0014(19)
F13 0.044(2) 0.035(2) 0.050(3) -0.024(2) 0.021(2) 0.0047(18)
F14 0.0220(19) 0.037(2) 0.069(3) -0.020(2) 0.0224(19) -0.0001(16)
F15 0.0214(19) 0.034(2) 0.046(2) -0.0203(19) 0.0105(17) -0.0057(16)
F16 0.0115(16) 0.0225(17) 0.0288(19) 0.0001(15) 0.0037(14) 0.0003(13)
F17 0.032(2) 0.0222(18) 0.0248(19) 0.0083(15) -0.0003(15) 0.0097(15)
F18 0.042(2) 0.0198(17) 0.028(2) 0.0126(16) 0.0145(16) 0.0015(16)
F19 0.0192(18) 0.0266(19) 0.045(2) 0.0131(17) 0.0140(16) -0.0031(14)
F20 0.0167(16) 0.0219(17) 0.0232(18) 0.0097(14) 0.0032(13) 0.0036(13)
N1 0.012(2) 0.023(2) 0.016(2) 0.002(2) 0.0064(18) 0.0034(18)
N2 0.020(2) 0.021(3) 0.012(2) -0.004(2) 0.0034(19) -0.0014(19)
C1 0.018(3) 0.018(3) 0.016(3) -0.003(2) 0.007(2) -0.006(2)
C2 0.021(3) 0.017(3) 0.014(3) -0.001(2) 0.008(2) 0.001(2)
C3 0.028(3) 0.020(3) 0.025(3) 0.003(3) 0.011(3) 0.006(2)
C4 0.040(4) 0.018(3) 0.026(3) -0.009(3) 0.021(3) -0.005(3)
C5 0.026(3) 0.030(3) 0.014(3) -0.005(3) 0.010(2) -0.008(3)
C6 0.016(3) 0.018(3) 0.021(3) -0.002(2) 0.007(2) -0.006(2)
C7 0.015(3) 0.018(3) 0.014(3) -0.002(2) 0.004(2) 0.000(2)
C8 0.019(3) 0.020(3) 0.017(3) 0.001(2) 0.004(2) 0.000(2)
C9 0.034(4) 0.016(3) 0.015(3) 0.003(2) 0.004(2) -0.001(2)
C10 0.033(4) 0.021(3) 0.021(3) 0.001(3) 0.011(3) -0.010(3)
C11 0.018(3) 0.033(3) 0.020(3) -0.007(3) 0.006(2) -0.005(2)
C12 0.019(3) 0.017(3) 0.019(3) -0.003(2) 0.003(2) -0.001(2)
C13 0.023(3) 0.008(2) 0.014(3) 0.002(2) 0.009(2) 0.002(2)
C14 0.017(3) 0.022(3) 0.027(3) 0.002(3) 0.002(2) 0.001(2)
C15 0.030(3) 0.024(3) 0.029(4) -0.009(3) 0.000(3) -0.001(3)
C16 0.031(3) 0.020(3) 0.028(3) -0.005(3) 0.012(3) 0.004(3)
C17 0.020(3) 0.021(3) 0.030(3) -0.002(3) 0.010(3) 0.003(2)
C18 0.023(3) 0.017(3) 0.020(3) -0.001(2) 0.008(2) -0.002(2)
C19 0.023(3) 0.009(2) 0.011(3) -0.001(2) 0.007(2) 0.001(2)
C20 0.015(3) 0.020(3) 0.018(3) -0.005(2) 0.004(2) 0.001(2)
C21 0.027(3) 0.017(3) 0.016(3) 0.003(2) 0.004(2) 0.007(2)
C22 0.029(3) 0.012(3) 0.020(3) 0.003(2) 0.011(2) 0.000(2)
C23 0.017(3) 0.016(3) 0.022(3) 0.000(2) 0.007(2) 0.001(2)
C24 0.017(3) 0.017(3) 0.015(3) 0.002(2) 0.006(2) 0.005(2)
C25 0.022(3) 0.014(3) 0.022(3) 0.001(2) 0.005(2) 0.001(2)
C26 0.025(3) 0.017(3) 0.030(3) -0.006(3) 0.008(3) 0.000(2)
C27 0.026(3) 0.021(3) 0.027(3) -0.004(3) 0.009(3) 0.008(2)
C28 0.016(3) 0.019(3) 0.017(3) 0.001(2) 0.005(2) 0.001(2)
C29 0.017(3) 0.028(3) 0.028(3) 0.004(3) 0.009(2) 0.004(2)
C30 0.015(3) 0.032(3) 0.018(3) 0.006(3) 0.007(2) -0.001(2)
C31 0.018(3) 0.020(3) 0.012(3) 0.004(2) 0.000(2) -0.003(2)
C32 0.020(3) 0.028(3) 0.014(3) 0.002(2) 0.003(2) -0.004(2)
C33 0.021(3) 0.018(3) 0.023(3) -0.002(2) 0.003(2) -0.004(2)
C34 0.016(3) 0.023(3) 0.018(3) -0.001(2) 0.002(2) 0.000(2)
C35 0.016(3) 0.011(2) 0.007(2) 0.002(2) -0.003(2) 0.002(2)
C36 0.010(2) 0.020(3) 0.011(3) 0.000(2) 0.003(2) 0.000(2)
C37 0.014(3) 0.019(3) 0.011(3) 0.002(2) 0.002(2) 0.002(2)
C38 0.020(3) 0.018(3) 0.017(3) -0.001(2) 0.005(2) 0.002(2)
C39 0.023(3) 0.022(3) 0.018(3) 0.004(2) 0.006(2) 0.000(2)
C40 0.024(3) 0.017(3) 0.018(3) 0.004(2) 0.003(2) -0.003(2)
C41 0.019(3) 0.014(3) 0.015(3) 0.002(2) -0.001(2) -0.002(2)
C42 0.024(3) 0.011(3) 0.020(3) 0.003(2) -0.001(2) -0.001(2)
C43 0.021(3) 0.015(3) 0.020(3) 0.001(2) 0.001(2) 0.004(2)
C44 0.017(3) 0.014(3) 0.015(3) -0.004(2) -0.002(2) 0.000(2)
C45 0.019(3) 0.020(3) 0.018(3) -0.006(2) 0.007(2) 0.002(2)
C46 0.022(3) 0.023(3) 0.013(3) -0.002(2) 0.004(2) 0.000(2)
C47 0.017(3) 0.021(3) 0.015(3) 0.001(2) 0.002(2) 0.000(2)
C48 0.009(2) 0.009(2) 0.013(3) -0.002(2) 0.0003(19) 0.0018(19)
C49 0.011(3) 0.017(3) 0.015(3) -0.002(2) 0.001(2) -0.001(2)
C50 0.015(3) 0.012(3) 0.009(3) -0.001(2) -0.001(2) -0.002(2)
N3 0.020(3) 0.034(3) 0.021(3) 0.009(2) 0.004(2) 0.004(2)
C51 0.028(3) 0.040(4) 0.019(3) 0.003(3) 0.012(3) 0.008(3)
C52 0.030(4) 0.054(5) 0.039(4) 0.014(4) 0.018(3) 0.018(3)
C53 0.050(5) 0.064(5) 0.027(4) 0.009(4) 0.018(3) 0.030(4)
C54 0.059(5) 0.055(5) 0.031(4) -0.014(4) -0.003(4) 0.024(4)
C55 0.019(3) 0.033(3) 0.019(3) 0.007(3) 0.000(2) -0.001(3)
C56 0.022(3) 0.026(3) 0.019(3) -0.001(3) 0.002(2) -0.002(2)
C57 0.041(4) 0.032(4) 0.025(4) 0.002(3) 0.010(3) -0.009(3)
C58 0.038(4) 0.024(3) 0.033(4) 0.005(3) 0.005(3) -0.003(3)
C59 0.019(3) 0.030(3) 0.020(3) 0.006(3) 0.004(2) 0.002(2)
C60 0.035(4) 0.030(4) 0.021(3) 0.003(3) 0.005(3) -0.002(3)
C61 0.030(3) 0.027(3) 0.025(3) -0.004(3) 0.006(3) -0.007(3)
C62 0.037(4) 0.023(3) 0.037(4) -0.001(3) 0.010(3) -0.003(3)
C63 0.015(3) 0.050(4) 0.050(5) 0.015(4) 0.011(3) -0.004(3)
C64 0.028(4) 0.064(5) 0.058(5) 0.037(4) 0.017(4) 0.004(4)
C65 0.028(4) 0.040(4) 0.035(5) 0.012(4) 0.018(3) 0.007(3)
C66 0.041(5) 0.044(5) 0.045(5) 0.010(4) 0.007(4) -0.009(4)
C65' 0.028(4) 0.040(4) 0.035(5) 0.012(4) 0.018(3) 0.007(3)
C66' 0.041(5) 0.044(5) 0.045(5) 0.010(4) 0.007(4) -0.009(4)
C67 0.086(7) 0.047(5) 0.070(6) -0.013(5) 0.045(5) -0.028(5)
Cl1 0.0536(12) 0.0514(12) 0.0425(11) 0.0138(9) 0.0154(9) 0.0061(9)
Cl2 0.0476(11) 0.0383(10) 0.0684(14) 0.0206(10) 0.0142(10) 0.0051(9)

loop_
_atom_type_symbol
_atom_type_description
_atom_type_scat_dispersion_real
_atom_type_scat_dispersion_imag
_atom_type_scat_source
C C 0.0033 0.0016 'International Tables Vol C Tables 4.2.6.8 and 6.1.1.4'
H H 0.0000 0.0000 'International Tables Vol C Tables 4.2.6.8 and 6.1.1.4'
N N 0.0061 0.0033 'International Tables Vol C Tables 4.2.6.8 and 6.1.1.4'
F F 0.0171 0.0103 'International Tables Vol C Tables 4.2.6.8 and 6.1.1.4'
Pt Pt -1.7033 8.3905 'International Tables Vol C Tables 4.2.6.8 and 6.1.1.4'
Tl Tl -2.8358 9.6688 'International Tables Vol C Tables 4.2.6.8 and 6.1.1.4'
Cl Cl 0.1484 0.1585 'International Tables Vol C Tables 4.2.6.8 and 6.1.1.4'

loop_
_geom_angle_atom_site_label_1
_geom_angle_atom_site_label_2
_geom_angle_atom_site_label_3
_geom_angle
C1 Pt1 C35 94.3(2)
C1 Pt1 C7 87.5(2)
C35 Pt1 C7 174.9(2)
C1 Pt1 N1 174.1(2)
C35 Pt1 N1 80.44(19)
C7 Pt1 N1 97.5(2)
C1 Pt1 Tl 99.72(16)
C35 Pt1 Tl 85.85(13)
C7 Pt1 Tl 98.56(14)
N1 Pt1 Tl 82.73(12)
C19 Pt2 C48 94.8(2)
C19 Pt2 C13 88.9(2)
C48 Pt2 C13 175.2(2)
C19 Pt2 N2 173.7(2)
C48 Pt2 N2 80.33(19)
C13 Pt2 N2 95.76(19)
C19 Pt2 Tl 96.87(15)
C48 Pt2 Tl 81.77(13)
C13 Pt2 Tl 100.90(15)
N2 Pt2 Tl 86.36(12)
Pt2 Tl Pt1 146.906(10)
C25 N1 C37 118.1(5)
C25 N1 Pt1 128.7(4)
C37 N1 Pt1 113.2(4)
C38 N2 C50 117.7(5)
C38 N2 Pt2 128.6(4)
C50 N2 Pt2 113.7(4)
C2 C1 C6 113.4(5)
C2 C1 Pt1 125.9(4)
C6 C1 Pt1 120.6(4)
F1 C2 C3 115.3(5)
F1 C2 C1 120.5(5)
C3 C2 C1 124.2(5)
F2 C3 C4 119.6(5)
F2 C3 C2 120.6(5)
C4 C3 C2 119.7(5)
F3 C4 C3 120.8(6)
F3 C4 C5 120.1(5)
C3 C4 C5 119.1(5)
F4 C5 C4 119.6(5)
F4 C5 C6 121.6(6)
C4 C5 C6 118.8(5)
F5 C6 C5 115.4(5)
F5 C6 C1 119.8(5)
C5 C6 C1 124.7(5)
C8 C7 C12 113.5(5)
C8 C7 Pt1 123.0(4)
C12 C7 Pt1 123.2(4)
F6 C8 C9 116.0(5)
F6 C8 C7 119.7(5)
C9 C8 C7 124.3(5)
F7 C9 C8 121.5(5)
F7 C9 C10 119.0(5)
C8 C9 C10 119.4(5)
F8 C10 C9 120.5(5)
F8 C10 C11 120.5(6)
C9 C10 C11 119.0(5)
F9 C11 C12 121.7(6)
F9 C11 C10 119.0(5)
C12 C11 C10 119.4(5)
F10 C12 C11 116.1(5)
F10 C12 C7 119.6(5)
C11 C12 C7 124.3(5)
C18 C13 C14 113.2(5)
C18 C13 Pt2 125.5(4)
C14 C13 Pt2 121.3(4)
C15 C14 F11 114.5(5)
C15 C14 C13 125.5(5)
F11 C14 C13 120.0(5)
F12 C15 C14 123.6(6)
F12 C15 C16 117.6(6)
C14 C15 C16 118.8(6)
F13 C16 C17 120.1(5)
F13 C16 C15 120.6(6)
C17 C16 C15 119.3(6)
F14 C17 C16 119.7(5)
F14 C17 C18 121.9(5)
C16 C17 C18 118.4(5)
F15 C18 C13 121.1(5)
F15 C18 C17 114.1(5)
C13 C18 C17 124.8(5)
C24 C19 C20 113.1(5)
C24 C19 Pt2 122.7(4)
C20 C19 Pt2 124.2(4)
F16 C20 C21 115.2(5)
F16 C20 C19 120.1(5)
C21 C20 C19 124.7(5)
F17 C21 C20 121.9(5)
F17 C21 C22 118.8(5)
C20 C21 C22 119.4(5)
F18 C22 C23 121.0(5)
F18 C22 C21 120.1(5)
C23 C22 C21 118.8(5)
F19 C23 C22 119.8(5)
F19 C23 C24 121.4(5)
C22 C23 C24 118.8(5)
F20 C24 C19 119.9(5)
F20 C24 C23 114.8(5)
C19 C24 C23 125.3(5)
N1 C25 C26 121.9(5)
N1 C25 H25 119.0
C26 C25 H25 119.0
C27 C26 C25 120.5(5)
C27 C26 H26 119.7
C25 C26 H26 119.7
C26 C27 C28 119.2(5)
C26 C27 H27 120.4
C28 C27 H27 120.4
C27 C28 C37 118.3(5)
C27 C28 C29 124.5(5)
C37 C28 C29 117.2(5)
C30 C29 C28 121.1(6)
C30 C29 H29 119.5
C28 C29 H29 119.5
C29 C30 C31 122.3(5)
C29 C30 H30 118.8
C31 C30 H30 118.8
C32 C31 C36 117.7(5)
C32 C31 C30 124.3(5)
C36 C31 C30 117.9(5)
C33 C32 C31 119.7(5)
C33 C32 H32 120.2
C31 C32 H32 120.2
C32 C33 C34 121.6(6)
C32 C33 H33 119.2
C34 C33 H33 119.2
C35 C34 C33 121.3(5)
C35 C34 H34 119.4
C33 C34 H34 119.4
C34 C35 C36 116.1(5)
C34 C35 Pt1 131.0(4)
C36 C35 Pt1 112.9(4)
C35 C36 C37 117.3(5)
C35 C36 C31 123.5(5)
C37 C36 C31 119.1(5)
N1 C37 C28 121.9(5)
N1 C37 C36 115.9(5)
C28 C37 C36 122.2(5)
N2 C38 C39 121.7(5)
N2 C38 H38 119.2
C39 C38 H38 119.2
C40 C39 C38 120.3(6)
C40 C39 H39 119.9
C38 C39 H39 119.9
C39 C40 C41 119.7(5)
C39 C40 H40 120.1
C41 C40 H40 120.1
C50 C41 C40 117.5(5)
C50 C41 C42 118.1(5)
C40 C41 C42 124.4(5)
C43 C42 C41 120.8(5)
C43 C42 H42 119.6
C41 C42 H42 119.6
C42 C43 C44 121.4(5)
C42 C43 H43 119.3
C44 C43 H43 119.3
C49 C44 C45 117.5(5)
C49 C44 C43 119.4(5)
C45 C44 C43 123.1(5)
C46 C45 C44 119.6(5)
C46 C45 H45 120.2
C44 C45 H45 120.2
C45 C46 C47 121.1(5)
C45 C46 H46 119.4
C47 C46 H46 119.4
C48 C47 C46 121.3(5)
C48 C47 H47 119.3
C46 C47 H47 119.3
C49 C48 C47 116.3(5)
C49 C48 Pt2 113.1(4)
C47 C48 Pt2 130.6(4)
C48 C49 C44 124.1(5)
C48 C49 C50 117.1(5)
C44 C49 C50 118.8(5)
N2 C50 C41 123.1(5)
N2 C50 C49 115.5(5)
C41 C50 C49 121.4(5)
C63 N3 C51 111.5(5)
C63 N3 C59 110.7(5)
C51 N3 C59 107.3(4)
C63 N3 C55 106.3(4)
C51 N3 C55 110.4(5)
C59 N3 C55 110.6(5)
C52 C51 N3 115.1(5)
C52 C51 H51A 108.5
N3 C51 H51A 108.5
C52 C51 H51B 108.5
N3 C51 H51B 108.5
H51A C51 H51B 107.5
C53 C52 C51 111.6(6)
C53 C52 H52A 109.3
C51 C52 H52A 109.3
C53 C52 H52B 109.3
C51 C52 H52B 109.3
H52A C52 H52B 108.0
C52 C53 C54 113.6(6)
C52 C53 H53A 108.8
C54 C53 H53A 108.8
C52 C53 H53B 108.8
C54 C53 H53B 108.8
H53A C53 H53B 107.7
C53 C54 H54A 109.5
C53 C54 H54B 109.5
H54A C54 H54B 109.5
C53 C54 H54C 109.5
H54A C54 H54C 109.5
H54B C54 H54C 109.5
C56 C55 N3 115.6(5)
C56 C55 H55A 108.4
N3 C55 H55A 108.4
C56 C55 H55B 108.4
N3 C55 H55B 108.4
H55A C55 H55B 107.4
C57 C56 C55 109.6(5)
C57 C56 H56A 109.7
C55 C56 H56A 109.7
C57 C56 H56B 109.7
C55 C56 H56B 109.7
H56A C56 H56B 108.2
C58 C57 C56 113.0(5)
C58 C57 H57A 109.0
C56 C57 H57A 109.0
C58 C57 H57B 109.0
C56 C57 H57B 109.0
H57A C57 H57B 107.8
C57 C58 H58A 109.5
C57 C58 H58B 109.5
H58A C58 H58B 109.5
C57 C58 H58C 109.5
H58A C58 H58C 109.5
H58B C58 H58C 109.5
C60 C59 N3 115.4(5)
C60 C59 H59A 108.4
N3 C59 H59A 108.4
C60 C59 H59B 108.4
N3 C59 H59B 108.4
H59A C59 H59B 107.5
C59 C60 C61 111.7(5)
C59 C60 H60A 109.3
C61 C60 H60A 109.3
C59 C60 H60B 109.3
C61 C60 H60B 109.3
H60A C60 H60B 107.9
C62 C61 C60 113.6(6)
C62 C61 H61A 108.8
C60 C61 H61A 108.8
C62 C61 H61B 108.8
C60 C61 H61B 108.8
H61A C61 H61B 107.7
C61 C62 H62A 109.5
C61 C62 H62B 109.5
H62A C62 H62B 109.5
C61 C62 H62C 109.5
H62A C62 H62C 109.5
H62B C62 H62C 109.5
N3 C63 C64 116.8(5)
N3 C63 H63A 108.1
C64 C63 H63A 108.1
N3 C63 H63B 108.1
C64 C63 H63B 108.1
H63A C63 H63B 107.3
C63 C64 C65' 119.1(8)
C63 C64 C65 106.2(7)
C65' C64 C65 25.9(6)
C63 C64 H64A 110.5
C65' C64 H64A 84.7
C65 C64 H64A 110.5
C63 C64 H64B 110.5
C65' C64 H64B 119.6
C65 C64 H64B 110.5
H64A C64 H64B 108.7
C64 C65 C66 120.8(9)
C64 C65 H65A 107.1
C66 C65 H65A 107.1
C64 C65 H65B 107.1
C66 C65 H65B 107.1
H65A C65 H65B 106.8
C65 C66 H66A 109.5
C65 C66 H66B 109.5
H66A C66 H66B 109.5
C65 C66 H66C 109.5
H66A C66 H66C 109.5
H66B C66 H66C 109.5
C66' C65' C64 98.4(11)
C66' C65' H65C 112.1
C64 C65' H65C 112.1
C66' C65' H65D 112.1
C64 C65' H65D 112.1
H65C C65' H65D 109.7
C65' C66' H66D 109.5
C65' C66' H66E 109.5
H66D C66' H66E 109.5
C65' C66' H66F 109.5
H66D C66' H66F 109.5
H66E C66' H66F 109.5
Cl1 C67 Cl2 115.8(5)
Cl1 C67 H67A 108.3
Cl2 C67 H67A 108.3
Cl1 C67 H67B 108.3
Cl2 C67 H67B 108.3
H67A C67 H67B 107.4

loop_
_geom_bond_atom_site_label_1
_geom_bond_atom_site_label_2
_geom_bond_distance
Pt1 C1 2.016(6)
Pt1 C35 2.042(5)
Pt1 C7 2.077(5)
Pt1 N1 2.088(5)
Pt1 Tl 2.9254(3)
Pt2 C19 2.024(5)
Pt2 C48 2.047(5)
Pt2 C13 2.074(5)
Pt2 N2 2.075(5)
Pt2 Tl 2.8747(3)
F1 C2 1.357(6)
F2 C3 1.341(7)
F3 C4 1.351(7)
F4 C5 1.336(6)
F5 C6 1.357(6)
F6 C8 1.360(6)
F7 C9 1.351(6)
F8 C10 1.348(7)
F9 C11 1.358(7)
F10 C12 1.355(6)
F11 C14 1.370(6)
F12 C15 1.340(7)
F13 C16 1.348(7)
F14 C17 1.344(7)
F15 C18 1.359(6)
F16 C20 1.363(6)
F17 C21 1.350(6)
F18 C22 1.344(6)
F19 C23 1.336(6)
F20 C24 1.364(6)
N1 C25 1.346(7)
N1 C37 1.382(7)
N2 C38 1.357(7)
N2 C50 1.374(7)
C1 C2 1.385(8)
C1 C6 1.386(8)
C2 C3 1.378(8)
C3 C4 1.373(8)
C4 C5 1.379(9)
C5 C6 1.385(8)
C7 C8 1.385(8)
C7 C12 1.389(8)
C8 C9 1.374(8)
C9 C10 1.375(9)
C10 C11 1.379(8)
C11 C12 1.370(8)
C13 C18 1.370(8)
C13 C14 1.378(8)
C14 C15 1.360(9)
C15 C16 1.382(9)
C16 C17 1.375(8)
C17 C18 1.392(8)
C19 C24 1.375(8)
C19 C20 1.381(7)
C20 C21 1.372(8)
C21 C22 1.383(8)
C22 C23 1.373(8)
C23 C24 1.381(8)
C25 C26 1.393(8)
C25 H25 0.9500
C26 C27 1.375(8)
C26 H26 0.9500
C27 C28 1.394(8)
C27 H27 0.9500
C28 C37 1.411(8)
C28 C29 1.436(8)
C29 C30 1.357(8)
C29 H29 0.9500
C30 C31 1.431(8)
C30 H30 0.9500
C31 C32 1.402(8)
C31 C36 1.421(7)
C32 C33 1.371(8)
C32 H32 0.9500
C33 C34 1.410(8)
C33 H33 0.9500
C34 C35 1.391(7)
C34 H34 0.9500
C35 C36 1.405(7)
C36 C37 1.418(7)
C38 C39 1.400(8)
C38 H38 0.9500
C39 C40 1.368(8)
C39 H39 0.9500
C40 C41 1.406(8)
C40 H40 0.9500
C41 C50 1.402(7)
C41 C42 1.439(8)
C42 C43 1.359(8)
C42 H42 0.9500
C43 C44 1.429(8)
C43 H43 0.9500
C44 C49 1.408(7)
C44 C45 1.416(8)
C45 C46 1.377(8)
C45 H45 0.9500
C46 C47 1.408(8)
C46 H46 0.9500
C47 C48 1.398(7)
C47 H47 0.9500
C48 C49 1.392(7)
C49 C50 1.433(7)
N3 C63 1.516(8)
N3 C51 1.520(8)
N3 C59 1.529(7)
N3 C55 1.531(7)
C51 C52 1.516(9)
C51 H51A 0.9900
C51 H51B 0.9900
C52 C53 1.513(11)
C52 H52A 0.9900
C52 H52B 0.9900
C53 C54 1.515(12)
C53 H53A 0.9900
C53 H53B 0.9900
C54 H54A 0.9800
C54 H54B 0.9800
C54 H54C 0.9800
C55 C56 1.523(8)
C55 H55A 0.9900
C55 H55B 0.9900
C56 C57 1.519(8)
C56 H56A 0.9900
C56 H56B 0.9900
C57 C58 1.512(9)
C57 H57A 0.9900
C57 H57B 0.9900
C58 H58A 0.9800
C58 H58B 0.9800
C58 H58C 0.9800
C59 C60 1.516(9)
C59 H59A 0.9900
C59 H59B 0.9900
C60 C61 1.520(9)
C60 H60A 0.9900
C60 H60B 0.9900
C61 C62 1.505(9)
C61 H61A 0.9900
C61 H61B 0.9900
C62 H62A 0.9800
C62 H62B 0.9800
C62 H62C 0.9800
C63 C64 1.533(9)
C63 H63A 0.9900
C63 H63B 0.9900
C64 C65' 1.538(3)
C64 C65 1.546(3)
C64 H64A 0.9900
C64 H64B 0.9900
C65 C66 1.541(3)
C65 H65A 0.9900
C65 H65B 0.9900
C66 H66A 0.9800
C66 H66B 0.9800
C66 H66C 0.9800
C65' C66' 1.539(3)
C65' H65C 0.9900
C65' H65D 0.9900
C66' H66D 0.9800
C66' H66E 0.9800
C66' H66F 0.9800
C67 Cl1 1.722(9)
C67 Cl2 1.742(9)
C67 H67A 0.9900
C67 H67B 0.9900
